data_7709099
loop_
_publ_author_name
'Mecchia Ortiz, Juan H.'
'Cabrosi, Daiana'
'Cruz, Carlos'
'Paredes-Garc\'ia, Ver\'onica'
'Albor\'es, Pablo'

_publ_section_title
;
 Synthesis, structural characterization, and magnetic property study of
 {Cr3Ln3}, Ln = Gd and Dy complexes
;
_journal_name_full 'Dalton Transactions'
_journal_paper_doi 10.1039/D1DT03176G
_journal_year 2022
_chemical_formula_sum 'C55 H113 Cr3 Dy3 N3 O30'
_chemical_formula_weight 1939.98
_space_group_crystal_system triclinic
_space_group_IT_number 1
_space_group_name_Hall 'P 1'
_space_group_name_H-M_alt 'P 1'
_atom_sites_solution_hydrogens mixed
_audit_creation_method SHELXL-2014/7
_audit_update_record
;
2021-09-06 deposited with the CCDC.	2021-12-01 downloaded from the CCDC.
;
_cell_angle_alpha 70.741(5)
_cell_angle_beta 73.517(5)
_cell_angle_gamma 86.314(5)
_cell_formula_units_Z 1
_cell_length_a 11.840(5)
_cell_length_b 12.803(5)
_cell_length_c 15.825(5)
_cell_measurement_reflns_used 8374
_cell_measurement_temperature 298(2)
_cell_measurement_theta_max 28.3670
_cell_measurement_theta_min 3.8950
_cell_volume 2170.4(14)
_computing_cell_refinement 'CrysAlisPro 1.171.38.46 (Rigaku OD, 2015)'
_computing_data_collection 'CrysAlisPro 1.171.38.46 (Rigaku OD, 2015)'
_computing_data_reduction 'CrysAlisPro 1.171.38.46 (Rigaku OD, 2015)'
_computing_structure_refinement 'SHELXL-2014/7 (Sheldrick, 2014)'
_diffrn_ambient_temperature 298(2)
_diffrn_detector_area_resol_mean 16.1158
_diffrn_measured_fraction_theta_full 0.996
_diffrn_measured_fraction_theta_max 0.981
_diffrn_measurement_device_type 'Xcalibur, Eos, Gemini'
_diffrn_measurement_method '\w scans'
_diffrn_radiation_type MoK\a
_diffrn_radiation_wavelength 0.71073
_diffrn_reflns_av_R_equivalents 0.0284
_diffrn_reflns_av_unetI/netI 0.0579
_diffrn_reflns_Laue_measured_fraction_full 0.996
_diffrn_reflns_Laue_measured_fraction_max 0.981
_diffrn_reflns_limit_h_max 15
_diffrn_reflns_limit_h_min -15
_diffrn_reflns_limit_k_max 16
_diffrn_reflns_limit_k_min -16
_diffrn_reflns_limit_l_max 20
_diffrn_reflns_limit_l_min -20
_diffrn_reflns_number 17525
_diffrn_reflns_point_group_measured_fraction_full 0.996
_diffrn_reflns_point_group_measured_fraction_max 0.981
_diffrn_reflns_theta_full 25.240
_diffrn_reflns_theta_max 26.997
_diffrn_reflns_theta_min 3.634
_diffrn_source 'fine-focus sealed X-ray tube'
_exptl_absorpt_coefficient_mu 2.980
_exptl_absorpt_correction_T_max 1.00000
_exptl_absorpt_correction_T_min 0.89229
_exptl_absorpt_correction_type multi-scan
_exptl_absorpt_process_details
;
CrysAlisPro 1.171.38.46 (Rigaku Oxford Diffraction, 2015)
Empirical absorption correction using spherical harmonics,
 implemented in SCALE3 ABSPACK scaling algorithm.
;
_exptl_crystal_colour purple
_exptl_crystal_density_diffrn 1.484
_exptl_crystal_description prism
_exptl_crystal_F_000 974
_exptl_crystal_recrystallization_method 'Re-crystallisation from solvent: acetonitrile'
_exptl_crystal_size_max 0.50
_exptl_crystal_size_mid 0.34
_exptl_crystal_size_min 0.27
_refine_diff_density_max 1.693
_refine_diff_density_min -0.690
_refine_diff_density_rms 0.134
_refine_ls_abs_structure_details
;
 Refined as an inversion twin.
;
_refine_ls_abs_structure_Flack 0.212(14)
_refine_ls_extinction_method none
_refine_ls_goodness_of_fit_ref 1.045
_refine_ls_hydrogen_treatment mixed
_refine_ls_matrix_type full
_refine_ls_number_parameters 778
_refine_ls_number_reflns 13362
_refine_ls_number_restraints 47
_refine_ls_restrained_S_all 1.054
_refine_ls_R_factor_all 0.0468
_refine_ls_R_factor_gt 0.0408
_refine_ls_shift/su_max 0.000
_refine_ls_shift/su_mean 0.000
_refine_ls_structure_factor_coef Fsqd
_refine_ls_weighting_details 'w=1/[\s^2^(Fo^2^)+(0.0604P)^2^+0.9709P] where P=(Fo^2^+2Fc^2^)/3'
_refine_ls_weighting_scheme calc
_refine_ls_wR_factor_gt 0.1027
_refine_ls_wR_factor_ref 0.1099
_reflns_Friedel_coverage 1.000
_reflns_Friedel_fraction_full 0.996
_reflns_Friedel_fraction_max 0.981
_reflns_number_gt 12378
_reflns_number_total 13362
_reflns_threshold_expression 'I > 2\s(I)'
_cod_data_source_file d1dt03176g2.cif
_cod_data_source_block 2
_cod_database_code 7709099
_shelx_shelxl_version_number 2014/7
_shelx_space_group_comment
;
The symmetry employed for this shelxl refinement is uniquely defined
by the following loop, which should always be used as a source of
symmetry information in preference to the above space-group names.
They are only intended as comments.
;

loop_
_space_group_symop_operation_xyz
'x, y, z'

loop_
_atom_site_label
_atom_site_type_symbol
_atom_site_fract_x
_atom_site_fract_y
_atom_site_fract_z
_atom_site_U_iso_or_equiv
_atom_site_adp_type
_atom_site_occupancy
_atom_site_site_symmetry_order
_atom_site_calc_flag
_atom_site_refinement_flags_posn
_atom_site_refinement_flags_adp
_atom_site_refinement_flags_occupancy
_atom_site_disorder_assembly
_atom_site_disorder_group
C1 C 0.0434(18) 0.5876(12) 0.0884(13) 0.082(5) Uani 1 1 d . . . . .
H1A H -0.0404 0.5951 0.1016 0.123 Uiso 1 1 calc R U . . .
H1B H 0.0800 0.6561 0.0810 0.123 Uiso 1 1 calc R U . . .
H1C H 0.0726 0.5693 0.0321 0.123 Uiso 1 1 calc R U . . .
C2A C 0.1919(19) 0.476(3) 0.123(2) 0.051(5) Uiso 0.5 1 d D . P A 1
H2A1 H 0.2035 0.4987 0.0566 0.062 Uiso 0.5 1 calc R U P A 1
H2A2 H 0.2438 0.5230 0.1343 0.062 Uiso 0.5 1 calc R U P A 1
C3A C 0.229(2) 0.364(2) 0.154(2) 0.050(5) Uiso 0.5 1 d D . P A 1
H3A1 H 0.2744 0.3446 0.0994 0.060 Uiso 0.5 1 calc R U P A 1
H3A2 H 0.2813 0.3589 0.1924 0.060 Uiso 0.5 1 calc R U P A 1
C4A C 0.055(3) 0.525(2) 0.2540(16) 0.049(4) Uiso 0.5 1 d D . P A 1
H4A1 H 0.1309 0.5457 0.2567 0.059 Uiso 0.5 1 calc R U P A 1
H4A2 H 0.0050 0.5885 0.2524 0.059 Uiso 0.5 1 calc R U P A 1
C5A C 0.005(3) 0.437(2) 0.335(2) 0.051(5) Uiso 0.5 1 d D . P A 1
H5A1 H 0.0666 0.4062 0.3636 0.061 Uiso 0.5 1 calc R U P A 1
H5A2 H -0.0514 0.4683 0.3774 0.061 Uiso 0.5 1 calc R U P A 1
C2B C 0.1929(19) 0.473(2) 0.162(2) 0.051(5) Uiso 0.5 1 d D . P A 2
H2B1 H 0.2384 0.4994 0.0967 0.062 Uiso 0.5 1 calc R U P A 2
H2B2 H 0.2205 0.5142 0.1936 0.062 Uiso 0.5 1 calc R U P A 2
C3B C 0.219(2) 0.363(2) 0.198(2) 0.050(5) Uiso 0.5 1 d D . P A 2
H3B1 H 0.2270 0.3503 0.2599 0.060 Uiso 0.5 1 calc R U P A 2
H3B2 H 0.2946 0.3495 0.1596 0.060 Uiso 0.5 1 calc R U P A 2
C4B C 0.007(2) 0.538(2) 0.2457(17) 0.049(4) Uiso 0.5 1 d D . P A 2
H4B1 H 0.0632 0.5780 0.2590 0.059 Uiso 0.5 1 calc R U P A 2
H4B2 H -0.0504 0.5909 0.2253 0.059 Uiso 0.5 1 calc R U P A 2
C5B C -0.051(3) 0.4582(18) 0.328(2) 0.051(5) Uiso 0.5 1 d D . P A 2
H5B1 H -0.0156 0.4591 0.3762 0.061 Uiso 0.5 1 calc R U P A 2
H5B2 H -0.1323 0.4797 0.3465 0.061 Uiso 0.5 1 calc R U P A 2
C6 C 0.5208(10) -0.1203(13) 0.3478(12) 0.061(4) Uani 1 1 d . . . . .
H6A H 0.5214 -0.1354 0.2921 0.091 Uiso 1 1 calc R U . . .
H6B H 0.5973 -0.0925 0.3413 0.091 Uiso 1 1 calc R U . . .
H6C H 0.5015 -0.1873 0.4001 0.091 Uiso 1 1 calc R U . . .
C7A C 0.412(3) -0.056(3) 0.4620(14) 0.052(5) Uiso 0.5 1 d D . P B 1
H7A1 H 0.4450 -0.1267 0.4881 0.062 Uiso 0.5 1 calc R U P B 1
H7A2 H 0.4559 0.0005 0.4685 0.062 Uiso 0.5 1 calc R U P B 1
C8A C 0.293(2) -0.058(3) 0.5181(19) 0.054(5) Uiso 0.5 1 d D . P B 1
H8A1 H 0.2758 -0.1286 0.5676 0.065 Uiso 0.5 1 calc R U P B 1
H8A2 H 0.2862 -0.0008 0.5471 0.065 Uiso 0.5 1 calc R U P B 1
C9A C 0.460(2) 0.0851(17) 0.3097(19) 0.046(4) Uiso 0.5 1 d D . P B 1
H9A1 H 0.4789 0.1197 0.3501 0.055 Uiso 0.5 1 calc R U P B 1
H9A2 H 0.5287 0.0924 0.2572 0.055 Uiso 0.5 1 calc R U P B 1
C10A C 0.370(2) 0.140(2) 0.277(2) 0.044(4) Uiso 0.5 1 d D . P B 1
H10A H 0.4046 0.1849 0.2130 0.052 Uiso 0.5 1 calc R U P B 1
H10B H 0.3418 0.1917 0.3118 0.052 Uiso 0.5 1 calc R U P B 1
C7B C 0.420(3) -0.005(3) 0.4447(17) 0.052(5) Uiso 0.5 1 d D . P B 2
H7B1 H 0.4618 0.0655 0.4264 0.062 Uiso 0.5 1 calc R U P B 2
H7B2 H 0.4553 -0.0596 0.4877 0.062 Uiso 0.5 1 calc R U P B 2
C8B C 0.295(2) 0.006(3) 0.492(2) 0.054(5) Uiso 0.5 1 d D . P B 2
H8B1 H 0.2850 -0.0257 0.5582 0.065 Uiso 0.5 1 calc R U P B 2
H8B2 H 0.2803 0.0839 0.4782 0.065 Uiso 0.5 1 calc R U P B 2
C9B C 0.476(2) 0.0640(19) 0.2766(16) 0.046(4) Uiso 0.5 1 d D . P B 2
H9B1 H 0.5197 0.1130 0.2921 0.055 Uiso 0.5 1 calc R U P B 2
H9B2 H 0.5301 0.0396 0.2286 0.055 Uiso 0.5 1 calc R U P B 2
C10B C 0.3899(18) 0.124(2) 0.2402(19) 0.044(4) Uiso 0.5 1 d D . P B 2
H10C H 0.4106 0.1304 0.1747 0.052 Uiso 0.5 1 calc R U P B 2
H10D H 0.3934 0.1976 0.2434 0.052 Uiso 0.5 1 calc R U P B 2
C11 C -0.1887(19) 0.1365(17) 0.8054(11) 0.086(6) Uani 1 1 d . . . . .
H11A H -0.2573 0.1790 0.7984 0.129 Uiso 1 1 calc R U . . .
H11B H -0.2114 0.0595 0.8350 0.129 Uiso 1 1 calc R U . . .
H11C H -0.1520 0.1605 0.8429 0.129 Uiso 1 1 calc R U . . .
C12A C -0.123(3) 0.2727(18) 0.665(2) 0.055(5) Uiso 0.5 1 d D . P C 1
H12A H -0.1962 0.2934 0.7017 0.066 Uiso 0.5 1 calc R U P C 1
H12B H -0.0598 0.3162 0.6668 0.066 Uiso 0.5 1 calc R U P C 1
C13A C -0.127(3) 0.302(2) 0.571(2) 0.066(6) Uiso 0.5 1 d D . P C 1
H13A H -0.2015 0.3373 0.5676 0.079 Uiso 0.5 1 calc R U P C 1
H13B H -0.0648 0.3567 0.5329 0.079 Uiso 0.5 1 calc R U P C 1
C14A C 0.021(2) 0.128(3) 0.706(3) 0.068(6) Uiso 0.5 1 d D . P C 1
H14A H 0.0611 0.1931 0.7041 0.082 Uiso 0.5 1 calc R U P C 1
H14B H 0.0261 0.0686 0.7613 0.082 Uiso 0.5 1 calc R U P C 1
C15A C 0.083(2) 0.097(3) 0.625(2) 0.056(5) Uiso 0.5 1 d D . P C 1
H15A H 0.1109 0.1639 0.5723 0.068 Uiso 0.5 1 calc R U P C 1
H15B H 0.1511 0.0555 0.6371 0.068 Uiso 0.5 1 calc R U P C 1
C12B C -0.066(3) 0.2695(19) 0.6507(18) 0.055(5) Uiso 0.5 1 d D . P C 2
H12C H -0.1183 0.3201 0.6755 0.066 Uiso 0.5 1 calc R U P C 2
H12D H 0.0127 0.2840 0.6529 0.066 Uiso 0.5 1 calc R U P C 2
C13B C -0.064(3) 0.291(3) 0.558(2) 0.066(6) Uiso 0.5 1 d D . P C 2
H13C H -0.0983 0.3626 0.5378 0.079 Uiso 0.5 1 calc R U P C 2
H13D H 0.0182 0.2989 0.5216 0.079 Uiso 0.5 1 calc R U P C 2
C14B C -0.010(3) 0.081(3) 0.741(3) 0.068(6) Uiso 0.5 1 d D . P C 2
H14C H -0.0459 0.0159 0.7926 0.082 Uiso 0.5 1 calc R U P C 2
H14D H 0.0359 0.1208 0.7634 0.082 Uiso 0.5 1 calc R U P C 2
C15B C 0.069(3) 0.047(3) 0.664(2) 0.056(5) Uiso 0.5 1 d D . P C 2
H15C H 0.1314 0.1026 0.6291 0.068 Uiso 0.5 1 calc R U P C 2
H15D H 0.1042 -0.0220 0.6904 0.068 Uiso 0.5 1 calc R U P C 2
C16 C 0.0686(12) 0.2815(11) 0.0344(9) 0.047(3) Uani 1 1 d . . . . .
C17 C 0.1010(15) 0.3165(11) -0.0732(9) 0.056(4) Uani 1 1 d D . . . .
C18A C 0.201(3) 0.398(3) -0.112(3) 0.088(8) Uiso 0.5 1 d D . P D 1
H18A H 0.1808 0.4575 -0.0868 0.131 Uiso 0.5 1 calc R U P D 1
H18B H 0.2689 0.3621 -0.0946 0.131 Uiso 0.5 1 calc R U P D 1
H18C H 0.2180 0.4257 -0.1782 0.131 Uiso 0.5 1 calc R U P D 1
C19A C -0.004(3) 0.371(4) -0.109(3) 0.093(9) Uiso 0.5 1 d D . P D 1
H19A H -0.0696 0.3190 -0.0846 0.140 Uiso 0.5 1 calc R U P D 1
H19B H -0.0266 0.4347 -0.0894 0.140 Uiso 0.5 1 calc R U P D 1
H19C H 0.0183 0.3940 -0.1761 0.140 Uiso 0.5 1 calc R U P D 1
C20A C 0.120(3) 0.216(3) -0.107(3) 0.069(6) Uiso 0.5 1 d D . P D 1
H20A H 0.0509 0.1683 -0.0781 0.104 Uiso 0.5 1 calc R U P D 1
H20B H 0.1354 0.2400 -0.1730 0.104 Uiso 0.5 1 calc R U P D 1
H20C H 0.1862 0.1764 -0.0894 0.104 Uiso 0.5 1 calc R U P D 1
C18B C 0.143(4) 0.434(3) -0.114(3) 0.088(8) Uiso 0.5 1 d D . P D 2
H18D H 0.0907 0.4772 -0.0812 0.131 Uiso 0.5 1 calc R U P D 2
H18E H 0.2209 0.4397 -0.1090 0.131 Uiso 0.5 1 calc R U P D 2
H18F H 0.1439 0.4611 -0.1786 0.131 Uiso 0.5 1 calc R U P D 2
C19B C -0.018(3) 0.323(4) -0.098(3) 0.093(9) Uiso 0.5 1 d D . P D 2
H19D H -0.0546 0.2501 -0.0746 0.140 Uiso 0.5 1 calc R U P D 2
H19E H -0.0696 0.3709 -0.0701 0.140 Uiso 0.5 1 calc R U P D 2
H19F H -0.0041 0.3513 -0.1644 0.140 Uiso 0.5 1 calc R U P D 2
C20B C 0.167(3) 0.231(3) -0.112(3) 0.069(6) Uiso 0.5 1 d D . P D 2
H20D H 0.1278 0.1596 -0.0774 0.104 Uiso 0.5 1 calc R U P D 2
H20E H 0.1688 0.2494 -0.1762 0.104 Uiso 0.5 1 calc R U P D 2
H20F H 0.2458 0.2280 -0.1066 0.104 Uiso 0.5 1 calc R U P D 2
C21 C 0.3062(10) -0.0693(10) 0.1613(8) 0.040(3) Uani 1 1 d . . . . .
C22 C 0.3770(12) -0.1149(13) 0.0846(10) 0.054(3) Uani 1 1 d D . . . .
C23A C 0.363(3) -0.042(3) -0.0101(19) 0.071(7) Uiso 0.5 1 d D . P E 1
H23A H 0.2818 -0.0243 -0.0042 0.106 Uiso 0.5 1 calc R U P E 1
H23B H 0.4096 0.0255 -0.0311 0.106 Uiso 0.5 1 calc R U P E 1
H23C H 0.3894 -0.0804 -0.0545 0.106 Uiso 0.5 1 calc R U P E 1
C24A C 0.318(5) -0.227(3) 0.107(5) 0.118(12) Uiso 0.5 1 d D . P E 1
H24A H 0.2378 -0.2168 0.1048 0.176 Uiso 0.5 1 calc R U P E 1
H24B H 0.3595 -0.2614 0.0620 0.176 Uiso 0.5 1 calc R U P E 1
H24C H 0.3199 -0.2734 0.1681 0.176 Uiso 0.5 1 calc R U P E 1
C25A C 0.496(3) -0.152(4) 0.092(3) 0.083(8) Uiso 0.5 1 d D . P E 1
H25A H 0.5452 -0.0892 0.0797 0.124 Uiso 0.5 1 calc R U P E 1
H25B H 0.4897 -0.2017 0.1540 0.124 Uiso 0.5 1 calc R U P E 1
H25C H 0.5293 -0.1897 0.0479 0.124 Uiso 0.5 1 calc R U P E 1
C23B C 0.328(3) -0.082(3) -0.001(2) 0.071(7) Uiso 0.5 1 d D . P E 2
H23D H 0.2453 -0.1007 0.0194 0.106 Uiso 0.5 1 calc R U P E 2
H23E H 0.3396 -0.0032 -0.0319 0.106 Uiso 0.5 1 calc R U P E 2
H23F H 0.3686 -0.1201 -0.0428 0.106 Uiso 0.5 1 calc R U P E 2
C24B C 0.363(5) -0.239(3) 0.112(5) 0.118(12) Uiso 0.5 1 d D . P E 2
H24D H 0.2813 -0.2587 0.1233 0.176 Uiso 0.5 1 calc R U P E 2
H24E H 0.4099 -0.2634 0.0616 0.176 Uiso 0.5 1 calc R U P E 2
H24F H 0.3874 -0.2744 0.1667 0.176 Uiso 0.5 1 calc R U P E 2
C25B C 0.505(2) -0.092(4) 0.068(3) 0.083(8) Uiso 0.5 1 d D . P E 2
H25D H 0.5187 -0.0136 0.0503 0.124 Uiso 0.5 1 calc R U P E 2
H25E H 0.5274 -0.1290 0.1235 0.124 Uiso 0.5 1 calc R U P E 2
H25F H 0.5499 -0.1181 0.0184 0.124 Uiso 0.5 1 calc R U P E 2
C26 C 0.1915(10) -0.2902(10) 0.4936(8) 0.039(3) Uani 1 1 d . . . . .
C27 C 0.2172(12) -0.4123(11) 0.5283(10) 0.055(4) Uani 1 1 d D . . . .
C28A C 0.187(4) -0.459(4) 0.457(3) 0.087(8) Uiso 0.5 1 d D . P F 1
H28A H 0.2370 -0.4230 0.3956 0.130 Uiso 0.5 1 calc R U P F 1
H28B H 0.1999 -0.5374 0.4742 0.130 Uiso 0.5 1 calc R U P F 1
H28C H 0.1062 -0.4462 0.4578 0.130 Uiso 0.5 1 calc R U P F 1
C29A C 0.350(3) -0.434(4) 0.509(3) 0.086(8) Uiso 0.5 1 d D . P F 1
H29A H 0.3879 -0.3972 0.4438 0.129 Uiso 0.5 1 calc R U P F 1
H29B H 0.3823 -0.4051 0.5459 0.129 Uiso 0.5 1 calc R U P F 1
H29C H 0.3615 -0.5117 0.5236 0.129 Uiso 0.5 1 calc R U P F 1
C30A C 0.144(3) -0.464(3) 0.6272(18) 0.070(7) Uiso 0.5 1 d D . P F 1
H30A H 0.1605 -0.5410 0.6487 0.105 Uiso 0.5 1 calc R U P F 1
H30B H 0.1624 -0.4274 0.6660 0.105 Uiso 0.5 1 calc R U P F 1
H30C H 0.0619 -0.4560 0.6299 0.105 Uiso 0.5 1 calc R U P F 1
C28B C 0.236(4) -0.457(4) 0.445(3) 0.087(8) Uiso 0.5 1 d D . P F 2
H28D H 0.2988 -0.4145 0.3935 0.130 Uiso 0.5 1 calc R U P F 2
H28E H 0.2558 -0.5331 0.4632 0.130 Uiso 0.5 1 calc R U P F 2
H28F H 0.1647 -0.4492 0.4259 0.130 Uiso 0.5 1 calc R U P F 2
C29B C 0.331(3) -0.421(4) 0.559(3) 0.086(8) Uiso 0.5 1 d D . P F 2
H29D H 0.3934 -0.3768 0.5077 0.129 Uiso 0.5 1 calc R U P F 2
H29E H 0.3181 -0.3935 0.6105 0.129 Uiso 0.5 1 calc R U P F 2
H29F H 0.3538 -0.4964 0.5770 0.129 Uiso 0.5 1 calc R U P F 2
C30B C 0.119(3) -0.480(3) 0.607(2) 0.070(7) Uiso 0.5 1 d D . P F 2
H30D H 0.1402 -0.5559 0.6254 0.105 Uiso 0.5 1 calc R U P F 2
H30E H 0.1040 -0.4527 0.6585 0.105 Uiso 0.5 1 calc R U P F 2
H30F H 0.0488 -0.4741 0.5863 0.105 Uiso 0.5 1 calc R U P F 2
C31 C -0.1542(12) -0.1610(11) 0.7346(8) 0.045(3) Uani 1 1 d . . . . .
C32 C -0.1849(18) -0.2558(12) 0.8285(9) 0.068(5) Uani 1 1 d D . . . .
C33A C -0.140(4) -0.214(4) 0.895(3) 0.095(10) Uiso 0.5 1 d D . P G 1
H33A H -0.1569 -0.1378 0.8854 0.142 Uiso 0.5 1 calc R U P G 1
H33B H -0.1777 -0.2571 0.9588 0.142 Uiso 0.5 1 calc R U P G 1
H33C H -0.0559 -0.2231 0.8833 0.142 Uiso 0.5 1 calc R U P G 1
C34A C -0.176(3) -0.369(2) 0.821(3) 0.069(6) Uiso 0.5 1 d D . P G 1
H34A H -0.1965 -0.4226 0.8825 0.104 Uiso 0.5 1 calc R U P G 1
H34B H -0.2289 -0.3776 0.7877 0.104 Uiso 0.5 1 calc R U P G 1
H34C H -0.0967 -0.3796 0.7885 0.104 Uiso 0.5 1 calc R U P G 1
C35A C -0.331(3) -0.266(8) 0.877(6) 0.150(18) Uiso 0.5 1 d D . P G 1
H35A H -0.3577 -0.1982 0.8882 0.225 Uiso 0.5 1 calc R U P G 1
H35B H -0.3692 -0.2791 0.8351 0.225 Uiso 0.5 1 calc R U P G 1
H35C H -0.3494 -0.3261 0.9345 0.225 Uiso 0.5 1 calc R U P G 1
C33B C -0.198(4) -0.216(4) 0.913(3) 0.095(10) Uiso 0.5 1 d D . P G 2
H33D H -0.2424 -0.1497 0.9061 0.142 Uiso 0.5 1 calc R U P G 2
H33E H -0.2393 -0.2727 0.9694 0.142 Uiso 0.5 1 calc R U P G 2
H33F H -0.1218 -0.2017 0.9174 0.142 Uiso 0.5 1 calc R U P G 2
C34B C -0.120(3) -0.357(2) 0.828(3) 0.069(6) Uiso 0.5 1 d D . P G 2
H34D H -0.1438 -0.4116 0.8884 0.104 Uiso 0.5 1 calc R U P G 2
H34E H -0.1359 -0.3847 0.7828 0.104 Uiso 0.5 1 calc R U P G 2
H34F H -0.0368 -0.3406 0.8115 0.104 Uiso 0.5 1 calc R U P G 2
C35B C -0.329(3) -0.283(8) 0.851(6) 0.150(18) Uiso 0.5 1 d D . P G 2
H35D H -0.3725 -0.2174 0.8515 0.225 Uiso 0.5 1 calc R U P G 2
H35E H -0.3418 -0.3090 0.8035 0.225 Uiso 0.5 1 calc R U P G 2
H35F H -0.3564 -0.3396 0.9106 0.225 Uiso 0.5 1 calc R U P G 2
C36 C -0.3843(13) 0.1606(11) 0.6102(9) 0.047(3) Uani 1 1 d . . . . .
C37 C -0.5085(14) 0.1924(15) 0.6519(10) 0.071(5) Uani 1 1 d D . . . .
C38A C -0.504(4) 0.215(4) 0.741(3) 0.106(10) Uiso 0.5 1 d D . P H 1
H38A H -0.4510 0.1653 0.7695 0.159 Uiso 0.5 1 calc R U P H 1
H38B H -0.4762 0.2902 0.7249 0.159 Uiso 0.5 1 calc R U P H 1
H38C H -0.5811 0.2047 0.7840 0.159 Uiso 0.5 1 calc R U P H 1
C39A C -0.569(3) 0.237(3) 0.578(2) 0.083(8) Uiso 0.5 1 d D . P H 1
H39A H -0.6477 0.2572 0.6053 0.125 Uiso 0.5 1 calc R U P H 1
H39B H -0.5266 0.3018 0.5318 0.125 Uiso 0.5 1 calc R U P H 1
H39C H -0.5737 0.1823 0.5502 0.125 Uiso 0.5 1 calc R U P H 1
C40A C -0.580(3) 0.080(3) 0.705(3) 0.087(8) Uiso 0.5 1 d D . P H 1
H40A H -0.5512 0.0386 0.7573 0.131 Uiso 0.5 1 calc R U P H 1
H40B H -0.6622 0.0941 0.7279 0.131 Uiso 0.5 1 calc R U P H 1
H40C H -0.5720 0.0374 0.6641 0.131 Uiso 0.5 1 calc R U P H 1
C38B C -0.490(4) 0.310(3) 0.657(3) 0.106(10) Uiso 0.5 1 d D . P H 2
H38D H -0.4333 0.3070 0.6900 0.159 Uiso 0.5 1 calc R U P H 2
H38E H -0.4628 0.3613 0.5946 0.159 Uiso 0.5 1 calc R U P H 2
H38F H -0.5638 0.3340 0.6883 0.159 Uiso 0.5 1 calc R U P H 2
C39B C -0.593(3) 0.185(4) 0.603(3) 0.083(8) Uiso 0.5 1 d D . P H 2
H39D H -0.6689 0.2062 0.6334 0.125 Uiso 0.5 1 calc R U P H 2
H39E H -0.5678 0.2334 0.5398 0.125 Uiso 0.5 1 calc R U P H 2
H39F H -0.5985 0.1101 0.6037 0.125 Uiso 0.5 1 calc R U P H 2
C40B C -0.549(4) 0.130(3) 0.759(2) 0.087(8) Uiso 0.5 1 d D . P H 2
H40D H -0.4886 0.1381 0.7863 0.131 Uiso 0.5 1 calc R U P H 2
H40E H -0.6206 0.1594 0.7866 0.131 Uiso 0.5 1 calc R U P H 2
H40F H -0.5612 0.0524 0.7695 0.131 Uiso 0.5 1 calc R U P H 2
C41 C -0.2686(12) 0.3901(11) 0.2539(9) 0.045(3) Uani 1 1 d . . . . .
C42 C -0.3736(12) 0.4638(12) 0.2396(10) 0.053(3) Uani 1 1 d D . . . .
C43A C -0.406(4) 0.522(4) 0.313(3) 0.094(9) Uiso 0.5 1 d D . P I 1
H43A H -0.4718 0.5680 0.3047 0.141 Uiso 0.5 1 calc R U P I 1
H43B H -0.4271 0.4672 0.3740 0.141 Uiso 0.5 1 calc R U P I 1
H43C H -0.3401 0.5661 0.3066 0.141 Uiso 0.5 1 calc R U P I 1
C44A C -0.484(3) 0.392(3) 0.255(3) 0.077(7) Uiso 0.5 1 d D . P I 1
H44A H -0.4673 0.3537 0.2102 0.115 Uiso 0.5 1 calc R U P I 1
H44B H -0.5029 0.3389 0.3169 0.115 Uiso 0.5 1 calc R U P I 1
H44C H -0.5496 0.4388 0.2481 0.115 Uiso 0.5 1 calc R U P I 1
C45A C -0.339(5) 0.559(4) 0.143(3) 0.113(12) Uiso 0.5 1 d D . P I 1
H45A H -0.3178 0.5275 0.0938 0.169 Uiso 0.5 1 calc R U P I 1
H45B H -0.4054 0.6056 0.1370 0.169 Uiso 0.5 1 calc R U P I 1
H45C H -0.2739 0.6022 0.1400 0.169 Uiso 0.5 1 calc R U P I 1
C43B C -0.374(5) 0.559(3) 0.277(3) 0.094(9) Uiso 0.5 1 d D . P I 2
H43D H -0.4399 0.6041 0.2680 0.141 Uiso 0.5 1 calc R U P I 2
H43E H -0.3800 0.5294 0.3426 0.141 Uiso 0.5 1 calc R U P I 2
H43F H -0.3021 0.6022 0.2450 0.141 Uiso 0.5 1 calc R U P I 2
C44B C -0.495(3) 0.401(3) 0.296(3) 0.077(7) Uiso 0.5 1 d D . P I 2
H44D H -0.5019 0.3394 0.2762 0.115 Uiso 0.5 1 calc R U P I 2
H44E H -0.5002 0.3754 0.3614 0.115 Uiso 0.5 1 calc R U P I 2
H44F H -0.5578 0.4508 0.2855 0.115 Uiso 0.5 1 calc R U P I 2
C45B C -0.364(5) 0.522(4) 0.134(2) 0.113(12) Uiso 0.5 1 d D . P I 2
H45D H -0.3634 0.4677 0.1049 0.169 Uiso 0.5 1 calc R U P I 2
H45E H -0.4305 0.5685 0.1285 0.169 Uiso 0.5 1 calc R U P I 2
H45F H -0.2927 0.5670 0.1051 0.169 Uiso 0.5 1 calc R U P I 2
C46 C -0.2308(11) -0.2076(10) 0.5129(9) 0.043(3) Uani 1 1 d . . . . .
C47 C -0.2657(14) -0.3323(11) 0.5410(11) 0.059(4) Uani 1 1 d D . . . .
C48A C -0.406(3) -0.351(4) 0.592(3) 0.092(9) Uiso 0.5 1 d D . P J 1
H48A H -0.4229 -0.3344 0.6498 0.139 Uiso 0.5 1 calc R U P J 1
H48B H -0.4486 -0.3024 0.5526 0.139 Uiso 0.5 1 calc R U P J 1
H48C H -0.4288 -0.4262 0.6055 0.139 Uiso 0.5 1 calc R U P J 1
C49A C -0.237(4) -0.357(4) 0.453(3) 0.096(9) Uiso 0.5 1 d D . P J 1
H49A H -0.2819 -0.3109 0.4141 0.144 Uiso 0.5 1 calc R U P J 1
H49B H -0.1543 -0.3416 0.4224 0.144 Uiso 0.5 1 calc R U P J 1
H49C H -0.2553 -0.4331 0.4660 0.144 Uiso 0.5 1 calc R U P J 1
C50A C -0.197(3) -0.402(2) 0.604(2) 0.057(5) Uiso 0.5 1 d D . P J 1
H50A H -0.2170 -0.3850 0.6608 0.085 Uiso 0.5 1 calc R U P J 1
H50B H -0.2151 -0.4789 0.6172 0.085 Uiso 0.5 1 calc R U P J 1
H50C H -0.1141 -0.3874 0.5736 0.085 Uiso 0.5 1 calc R U P J 1
C48B C -0.377(3) -0.355(4) 0.633(3) 0.092(9) Uiso 0.5 1 d D . P J 2
H48D H -0.3534 -0.3418 0.6817 0.139 Uiso 0.5 1 calc R U P J 2
H48E H -0.4389 -0.3057 0.6182 0.139 Uiso 0.5 1 calc R U P J 2
H48F H -0.4054 -0.4301 0.6527 0.139 Uiso 0.5 1 calc R U P J 2
C49B C -0.300(4) -0.352(4) 0.466(3) 0.096(9) Uiso 0.5 1 d D . P J 2
H49D H -0.3635 -0.3042 0.4524 0.144 Uiso 0.5 1 calc R U P J 2
H49E H -0.2343 -0.3358 0.4113 0.144 Uiso 0.5 1 calc R U P J 2
H49F H -0.3260 -0.4275 0.4848 0.144 Uiso 0.5 1 calc R U P J 2
C50B C -0.167(2) -0.404(2) 0.566(2) 0.057(5) Uiso 0.5 1 d D . P J 2
H50D H -0.1466 -0.3889 0.6154 0.085 Uiso 0.5 1 calc R U P J 2
H50E H -0.1908 -0.4806 0.5858 0.085 Uiso 0.5 1 calc R U P J 2
H50F H -0.0991 -0.3889 0.5123 0.085 Uiso 0.5 1 calc R U P J 2
C51 C -0.1218(11) -0.0009(9) 0.1876(8) 0.036(2) Uani 1 1 d . . . . .
C52 C -0.1224(11) -0.0651(11) 0.1201(9) 0.046(3) Uani 1 1 d . . . . .
C53 C -0.1890(19) -0.1757(15) 0.1743(14) 0.085(6) Uani 1 1 d . . . . .
H53A H -0.2679 -0.1631 0.2063 0.128 Uiso 1 1 calc R U . . .
H53B H -0.1915 -0.2141 0.1319 0.128 Uiso 1 1 calc R U . . .
H53C H -0.1496 -0.2197 0.2188 0.128 Uiso 1 1 calc R U . . .
C54 C -0.0003(15) -0.0863(19) 0.0709(14) 0.095(7) Uani 1 1 d . . . . .
H54A H 0.0386 -0.1304 0.1156 0.142 Uiso 1 1 calc R U . . .
H54B H -0.0033 -0.1250 0.0289 0.142 Uiso 1 1 calc R U . . .
H54C H 0.0424 -0.0171 0.0363 0.142 Uiso 1 1 calc R U . . .
C55 C -0.182(2) 0.004(2) 0.0479(15) 0.109(8) Uani 1 1 d . . . . .
H55A H -0.2606 0.0189 0.0785 0.163 Uiso 1 1 calc R U . . .
H55B H -0.1381 0.0732 0.0135 0.163 Uiso 1 1 calc R U . . .
H55C H -0.1839 -0.0347 0.0060 0.163 Uiso 1 1 calc R U . . .
N1 N 0.0712(11) 0.4989(8) 0.1662(8) 0.053(3) Uani 1 1 d D . . . .
N2 N 0.4320(8) -0.0369(9) 0.3629(7) 0.041(2) Uani 1 1 d D . . . .
N3 N -0.1043(12) 0.1528(11) 0.7121(8) 0.058(3) Uani 1 1 d D . . . .
O5 O -0.0526(7) 0.3509(6) 0.3280(5) 0.0389(18) Uani 1 1 d D . . . .
O6 O 0.1354(7) 0.2855(6) 0.2041(6) 0.0388(18) Uani 1 1 d D . . . .
O7 O 0.2723(6) 0.0846(6) 0.2800(5) 0.0369(17) Uani 1 1 d D . . . .
O8 O 0.2099(6) -0.0415(7) 0.4711(5) 0.0357(17) Uani 1 1 d D . . . .
O9 O 0.0095(7) 0.0325(7) 0.6018(6) 0.0425(19) Uani 1 1 d D . . . .
O10 O -0.1173(7) 0.2197(6) 0.5337(5) 0.0365(17) Uani 1 1 d D . . . .
O11 O 0.0154(8) 0.3544(7) 0.0691(5) 0.043(2) Uani 1 1 d . . . . .
O12 O 0.0899(8) 0.1882(7) 0.0796(5) 0.048(2) Uani 1 1 d . . . . .
O13 O 0.2297(7) -0.0012(7) 0.1474(6) 0.043(2) Uani 1 1 d . . . . .
O14 O 0.3317(7) -0.1129(7) 0.2390(6) 0.0426(19) Uani 1 1 d . . . . .
O15 O 0.2688(7) -0.2328(7) 0.4228(6) 0.0419(19) Uani 1 1 d . . . . .
O16 O 0.0977(7) -0.2537(6) 0.5315(6) 0.0415(19) Uani 1 1 d . . . . .
O17 O -0.0929(9) -0.1839(7) 0.6644(5) 0.048(2) Uani 1 1 d . . . . .
O18 O -0.1975(8) -0.0681(7) 0.7348(5) 0.045(2) Uani 1 1 d . . . . .
O19 O -0.3233(8) 0.1118(7) 0.6665(6) 0.047(2) Uani 1 1 d . . . . .
O20 O -0.3485(7) 0.1864(7) 0.5229(5) 0.046(2) Uani 1 1 d . . . . .
O21 O -0.2863(8) 0.3121(7) 0.3295(6) 0.049(2) Uani 1 1 d . . . . .
O22 O -0.1701(7) 0.4165(7) 0.1903(6) 0.0420(19) Uani 1 1 d . . . . .
O23 O -0.0378(7) -0.0184(7) 0.2242(6) 0.0390(18) Uani 1 1 d . . . . .
O24 O -0.2050(8) 0.0585(9) 0.2040(7) 0.056(3) Uani 1 1 d D . . . .
O25 O -0.1231(7) -0.1799(7) 0.4780(6) 0.042(2) Uani 1 1 d . . . . .
O26 O -0.3118(8) -0.1422(7) 0.5233(8) 0.059(3) Uani 1 1 d D . . . .
Cr1 Cr -0.01769(16) 0.34806(14) 0.20032(12) 0.0328(4) Uani 1 1 d . . . . .
Cr2 Cr 0.26771(14) -0.07243(14) 0.35356(12) 0.0304(4) Uani 1 1 d . . . . .
Cr3 Cr -0.15628(17) 0.07361(15) 0.63121(11) 0.0350(4) Uani 1 1 d . . . . .
Dy2 Dy 0.09859(4) 0.09735(3) 0.23700(3) 0.02779(11) Uani 1 1 d . . . . .
Dy3 Dy 0.00928(4) -0.07722(3) 0.50865(3) 0.02818(11) Uani 1 1 d . . . . .
Dy1 Dy -0.16615(4) 0.18910(3) 0.41195(3) 0.02877(12) Uani 1 1 d . . . . .
O27 O -0.2710(7) 0.0570(7) 0.3844(5) 0.0402(19) Uani 1 1 d D . . . .
H127 H -0.2505 0.0594 0.3236 0.060 Uiso 1 1 d DR U . . .
H227 H -0.2735 -0.0072 0.4339 0.060 Uiso 1 1 d DR U . . .
O1 O 0.0208(7) 0.1038(7) 0.3928(5) 0.0284(17) Uani 1 1 d D . . . .
H1 H 0.0722 0.1401 0.4053 0.043 Uiso 1 1 d DR U . . .
O2 O -0.0787(6) 0.1965(6) 0.2534(5) 0.0263(15) Uani 1 1 d D . . . .
H2 H -0.1364 0.1744 0.2373 0.039 Uiso 1 1 d DR U . . .
O3 O 0.1039(6) -0.0779(6) 0.3528(5) 0.0269(15) Uani 1 1 d D . . . .
H3 H 0.0764 -0.1284 0.3453 0.040 Uiso 1 1 d DR U . . .
O4 O -0.1719(7) 0.0158(6) 0.5364(5) 0.0285(16) Uani 1 1 d D . . . .
H4 H -0.2230 -0.0210 0.5232 0.043 Uiso 1 1 d DR U . . .
O28 O 0.0029(18) -0.2513(18) 0.3229(16) 0.153(8) Uani 1 1 d D . . . .
H128 H 0.0033 -0.1877 0.2829 0.229 Uiso 1 1 d DR U . . .
H228 H -0.0266 -0.2453 0.3766 0.229 Uiso 1 1 d DR U . . .
O29A O 0.619(4) 0.387(4) 0.850(3) 0.164(11) Uiso 0.5 1 d . . P K 1
O29B O 0.475(4) 0.432(4) 0.983(3) 0.164(11) Uiso 0.5 1 d . . P L 2
O30A O 0.203(4) 0.836(4) 0.847(3) 0.166(11) Uiso 0.5 1 d . . P M 1
O30B O -0.491(4) 0.248(4) -0.029(3) 0.166(11) Uiso 0.5 1 d . . P N 2

loop_
_atom_site_aniso_label
_atom_site_aniso_U_11
_atom_site_aniso_U_22
_atom_site_aniso_U_33
_atom_site_aniso_U_23
_atom_site_aniso_U_13
_atom_site_aniso_U_12
C1 0.099(14) 0.035(8) 0.090(12) 0.010(8) -0.027(11) -0.007(8)
C6 0.020(6) 0.075(10) 0.084(10) -0.024(8) -0.013(6) 0.011(6)
C11 0.124(16) 0.104(14) 0.046(8) -0.048(9) -0.020(9) -0.002(12)
C16 0.053(7) 0.043(7) 0.044(7) -0.012(6) -0.018(6) 0.018(6)
C17 0.082(10) 0.046(8) 0.030(6) -0.004(6) -0.012(7) 0.008(7)
C21 0.036(6) 0.041(6) 0.042(6) -0.011(5) -0.013(5) 0.005(5)
C22 0.047(8) 0.065(9) 0.055(8) -0.032(7) -0.006(6) 0.008(7)
C26 0.036(6) 0.040(6) 0.043(6) -0.014(5) -0.017(5) 0.017(5)
C27 0.050(8) 0.035(6) 0.059(8) -0.002(6) -0.002(6) 0.013(6)
C31 0.050(7) 0.045(7) 0.036(6) -0.010(6) -0.014(6) 0.006(6)
C32 0.115(14) 0.043(8) 0.031(6) -0.002(6) -0.010(8) 0.004(8)
C36 0.058(8) 0.043(7) 0.041(7) -0.020(6) -0.010(6) 0.005(6)
C37 0.056(9) 0.093(13) 0.045(8) -0.014(8) 0.001(7) 0.023(8)
C41 0.051(8) 0.045(7) 0.039(6) -0.012(6) -0.014(6) 0.006(6)
C42 0.048(7) 0.049(8) 0.053(7) 0.001(6) -0.022(6) 0.021(6)
C46 0.051(7) 0.029(6) 0.056(7) -0.010(5) -0.032(6) 0.008(5)
C47 0.077(10) 0.034(7) 0.076(10) -0.014(7) -0.039(8) -0.002(7)
C51 0.045(7) 0.034(6) 0.033(5) -0.017(5) -0.011(5) 0.000(5)
C52 0.042(7) 0.051(7) 0.050(7) -0.023(6) -0.013(5) -0.010(5)
C53 0.103(15) 0.060(10) 0.101(14) -0.035(10) -0.027(12) -0.012(10)
C54 0.061(10) 0.142(19) 0.110(15) -0.099(16) 0.003(10) -0.014(11)
C55 0.16(2) 0.122(18) 0.092(14) -0.065(14) -0.082(15) 0.047(16)
N1 0.065(7) 0.027(5) 0.053(6) -0.006(5) -0.002(6) -0.009(5)
N2 0.025(5) 0.049(6) 0.049(6) -0.016(5) -0.011(4) 0.006(4)
N3 0.082(9) 0.063(7) 0.041(6) -0.032(6) -0.018(6) 0.003(7)
O5 0.057(5) 0.025(4) 0.034(4) -0.008(3) -0.013(4) 0.004(4)
O6 0.037(4) 0.031(4) 0.044(4) -0.009(3) -0.010(4) 0.001(3)
O7 0.029(4) 0.031(4) 0.045(4) -0.004(3) -0.010(3) 0.000(3)
O8 0.021(3) 0.052(5) 0.038(4) -0.016(4) -0.012(3) 0.001(3)
O9 0.043(5) 0.054(5) 0.041(4) -0.023(4) -0.020(4) 0.004(4)
O10 0.054(5) 0.028(4) 0.031(4) -0.013(3) -0.013(4) -0.003(3)
O11 0.055(5) 0.037(4) 0.026(4) -0.002(3) -0.007(4) 0.006(4)
O12 0.064(6) 0.048(5) 0.027(4) -0.010(4) -0.014(4) 0.019(4)
O13 0.039(4) 0.054(5) 0.039(4) -0.022(4) -0.012(4) 0.022(4)
O14 0.042(5) 0.048(5) 0.035(4) -0.012(4) -0.011(4) 0.006(4)
O15 0.036(4) 0.043(5) 0.038(4) -0.009(4) -0.004(4) 0.010(4)
O16 0.039(4) 0.032(4) 0.046(5) -0.008(4) -0.009(4) 0.016(3)
O17 0.069(6) 0.038(4) 0.023(4) -0.005(3) 0.002(4) 0.004(4)
O18 0.059(5) 0.035(5) 0.031(4) -0.006(4) -0.003(4) 0.004(4)
O19 0.054(5) 0.045(5) 0.037(4) -0.014(4) -0.004(4) 0.008(4)
O20 0.040(5) 0.059(5) 0.033(4) -0.015(4) -0.002(4) 0.018(4)
O21 0.051(5) 0.044(5) 0.045(5) -0.001(4) -0.019(4) 0.013(4)
O22 0.043(5) 0.038(4) 0.038(4) -0.004(4) -0.012(4) 0.008(4)
O23 0.036(4) 0.039(4) 0.054(5) -0.021(4) -0.026(4) 0.011(3)
O24 0.055(6) 0.068(6) 0.068(6) -0.043(6) -0.033(5) 0.024(5)
O25 0.031(4) 0.050(5) 0.052(5) -0.025(4) -0.013(4) 0.006(4)
O26 0.043(5) 0.036(5) 0.089(8) -0.016(5) -0.012(5) 0.004(4)
Cr1 0.0383(9) 0.0264(8) 0.0284(8) -0.0052(7) -0.0060(7) 0.0036(7)
Cr2 0.0243(8) 0.0338(9) 0.0324(8) -0.0094(7) -0.0096(7) 0.0056(7)
Cr3 0.0466(10) 0.0335(9) 0.0252(8) -0.0110(7) -0.0102(8) 0.0084(8)
Dy2 0.0280(2) 0.0283(2) 0.0260(2) -0.00815(18) -0.00744(18) 0.00410(18)
Dy3 0.0285(2) 0.0288(2) 0.0267(2) -0.00816(19) -0.00868(18) 0.00471(18)
Dy1 0.0337(2) 0.0262(2) 0.0256(2) -0.00883(18) -0.00743(19) 0.00586(19)
O27 0.043(5) 0.044(5) 0.035(4) -0.011(4) -0.012(4) -0.009(4)
O1 0.030(4) 0.031(4) 0.028(4) -0.013(3) -0.011(3) 0.004(3)
O2 0.029(4) 0.028(4) 0.023(3) -0.006(3) -0.011(3) 0.003(3)
O3 0.029(4) 0.023(4) 0.028(4) -0.006(3) -0.011(3) 0.003(3)
O4 0.029(4) 0.028(4) 0.028(4) -0.008(3) -0.008(3) 0.000(3)
O28 0.143(17) 0.137(17) 0.19(2) -0.074(16) -0.047(15) 0.016(14)

loop_
_atom_type_symbol
_atom_type_description
_atom_type_scat_dispersion_real
_atom_type_scat_dispersion_imag
_atom_type_scat_source
C C 0.0033 0.0016 'International Tables Vol C Tables 4.2.6.8 and 6.1.1.4'
H H 0.0000 0.0000 'International Tables Vol C Tables 4.2.6.8 and 6.1.1.4'
N N 0.0061 0.0033 'International Tables Vol C Tables 4.2.6.8 and 6.1.1.4'
O O 0.0106 0.0060 'International Tables Vol C Tables 4.2.6.8 and 6.1.1.4'
Cr Cr 0.3209 0.6236 'International Tables Vol C Tables 4.2.6.8 and 6.1.1.4'
Dy Dy -0.1892 4.4098 'International Tables Vol C Tables 4.2.6.8 and 6.1.1.4'

loop_
_geom_angle_atom_site_label_1
_geom_angle_atom_site_label_2
_geom_angle_atom_site_label_3
_geom_angle
_geom_angle_site_symmetry_1
_geom_angle_site_symmetry_3
_geom_angle_publ_flag
C3A C2A N1 118(2) . . ?
O6 C3A C2A 114(2) . . ?
C5A C4A N1 114(2) . . ?
O5 C5A C4A 119(2) . . ?
C3B C2B N1 118(2) . . ?
C2B C3B O6 115(2) . . ?
C5B C4B N1 117(2) . . ?
O5 C5B C4B 117(2) . . ?
C8A C7A N2 118(2) . . ?
O8 C8A C7A 115(2) . . ?
C10A C9A N2 114.2(19) . . ?
C9A C10A O7 121(2) . . ?
N2 C7B C8B 111(2) . . ?
O8 C8B C7B 119(2) . . ?
C10B C9B N2 115.6(19) . . ?
C9B C10B O7 119(2) . . ?
C13A C12A N3 116(2) . . ?
O10 C13A C12A 118(3) . . ?
C15A C14A N3 114(2) . . ?
O9 C15A C14A 112(2) . . ?
C13B C12B N3 114(2) . . ?
O10 C13B C12B 120(3) . . ?
N3 C14B C15B 112(2) . . ?
O9 C15B C14B 113(2) . . ?
O12 C16 O11 125.2(12) . . ?
O12 C16 C17 119.9(11) . . ?
O11 C16 C17 114.9(11) . . ?
C18B C17 C20B 121(3) . . ?
C18A C17 C20A 115(2) . . ?
C18A C17 C19A 109(3) . . ?
C20A C17 C19A 102(2) . . ?
C18A C17 C16 108(2) . . ?
C18B C17 C16 110(2) . . ?
C20B C17 C16 113.5(18) . . ?
C20A C17 C16 111.4(18) . . ?
C19A C17 C16 111(2) . . ?
C18B C17 C19B 102(3) . . ?
C20B C17 C19B 104(2) . . ?
C16 C17 C19B 106(2) . . ?
O13 C21 O14 125.7(11) . . ?
O13 C21 C22 120.9(12) . . ?
O14 C21 C22 113.3(11) . . ?
C25B C22 C24B 106(3) . . ?
C25A C22 C24A 99(3) . . ?
C25A C22 C23A 119(2) . . ?
C24A C22 C23A 107(3) . . ?
C25A C22 C21 115(2) . . ?
C25B C22 C21 108.6(19) . . ?
C24B C22 C21 113(3) . . ?
C24A C22 C21 105(3) . . ?
C23A C22 C21 110.1(17) . . ?
C25B C22 C23B 118(2) . . ?
C24B C22 C23B 98(3) . . ?
C21 C22 C23B 112.9(17) . . ?
O16 C26 O15 124.4(11) . . ?
O16 C26 C27 120.6(11) . . ?
O15 C26 C27 114.9(10) . . ?
C30B C27 C26 113.5(18) . . ?
C30A C27 C26 109.8(18) . . ?
C30A C27 C29A 116(2) . . ?
C26 C27 C29A 112.7(19) . . ?
C30B C27 C29B 111(2) . . ?
C26 C27 C29B 107.1(19) . . ?
C30B C27 C28B 108(2) . . ?
C26 C27 C28B 107(2) . . ?
C29B C27 C28B 111(3) . . ?
C30A C27 C28A 114(2) . . ?
C26 C27 C28A 103(2) . . ?
C29A C27 C28A 100(2) . . ?
O17 C31 O18 125.9(11) . . ?
O17 C31 C32 117.3(12) . . ?
O18 C31 C32 116.7(11) . . ?
C34B C32 C31 114.6(18) . . ?
C34A C32 C31 115.0(17) . . ?
C34B C32 C33B 117(3) . . ?
C31 C32 C33B 113(2) . . ?
C34A C32 C33A 127(3) . . ?
C31 C32 C33A 105(2) . . ?
C34A C32 C35A 95(4) . . ?
C31 C32 C35A 110(3) . . ?
C33A C32 C35A 103(3) . . ?
C34B C32 C35B 109(4) . . ?
C31 C32 C35B 104(3) . . ?
C33B C32 C35B 95(3) . . ?
O20 C36 O19 125.1(12) . . ?
O20 C36 C37 117.3(13) . . ?
O19 C36 C37 117.7(11) . . ?
C39B C37 C36 115(2) . . ?
C39A C37 C36 110.2(19) . . ?
C39A C37 C38A 137(3) . . ?
C36 C37 C38A 105(2) . . ?
C39B C37 C40B 114(3) . . ?
C36 C37 C40B 109.8(19) . . ?
C39B C37 C38B 115(3) . . ?
C36 C37 C38B 104(2) . . ?
C40B C37 C38B 98(2) . . ?
C39A C37 C40A 99(3) . . ?
C36 C37 C40A 105.1(19) . . ?
C38A C37 C40A 95(3) . . ?
O21 C41 O22 125.9(12) . . ?
O21 C41 C42 116.2(12) . . ?
O22 C41 C42 117.8(11) . . ?
C43B C42 C41 110(2) . . ?
C43A C42 C41 109(2) . . ?
C43B C42 C45B 104(3) . . ?
C41 C42 C45B 112(2) . . ?
C43A C42 C44A 107(2) . . ?
C41 C42 C44A 110.4(18) . . ?
C43B C42 C44B 104(2) . . ?
C41 C42 C44B 112.6(18) . . ?
C45B C42 C44B 113(3) . . ?
C43A C42 C45A 106(3) . . ?
C41 C42 C45A 111(2) . . ?
C44A C42 C45A 114(3) . . ?
O26 C46 O25 124.8(11) . . ?
O26 C46 C47 117.6(12) . . ?
O25 C46 C47 117.6(11) . . ?
C49A C47 C50A 111(3) . . ?
C49B C47 C50B 112(2) . . ?
C49B C47 C46 110(2) . . ?
C49A C47 C46 105(2) . . ?
C50A C47 C46 110.3(15) . . ?
C50B C47 C46 110.6(16) . . ?
C49B C47 C48B 110(3) . . ?
C50B C47 C48B 109(2) . . ?
C46 C47 C48B 104.9(19) . . ?
C49A C47 C48A 111(3) . . ?
C50A C47 C48A 110(2) . . ?
C46 C47 C48A 109.2(19) . . ?
O24 C51 O23 125.5(10) . . ?
O24 C51 C52 117.7(11) . . ?
O23 C51 C52 116.6(10) . . ?
C54 C52 C55 108.3(15) . . ?
C54 C52 C53 108.7(15) . . ?
C55 C52 C53 110.3(15) . . ?
C54 C52 C51 111.3(10) . . ?
C55 C52 C51 108.4(12) . . ?
C53 C52 C51 109.8(12) . . ?
C2B N1 C1 119.3(17) . . ?
C2A N1 C1 101.6(16) . . ?
C2A N1 C4A 114.1(19) . . ?
C1 N1 C4A 116.0(16) . . ?
C2B N1 C4B 115.0(19) . . ?
C1 N1 C4B 99.8(16) . . ?
C2B N1 Cr1 106.0(14) . . ?
C2A N1 Cr1 102.7(13) . . ?
C1 N1 Cr1 113.8(10) . . ?
C4A N1 Cr1 107.9(13) . . ?
C4B N1 Cr1 101.7(12) . . ?
C7B N2 C6 116.4(16) . . ?
C7A N2 C6 101.1(15) . . ?
C7A N2 C9A 109.5(17) . . ?
C6 N2 C9A 120.6(14) . . ?
C7B N2 C9B 108.3(17) . . ?
C6 N2 C9B 103.4(14) . . ?
C7B N2 Cr2 110.8(13) . . ?
C7A N2 Cr2 103.2(13) . . ?
C6 N2 Cr2 113.9(8) . . ?
C9A N2 Cr2 107.0(12) . . ?
C9B N2 Cr2 102.7(12) . . ?
C14B N3 C11 98.9(18) . . ?
C14A N3 C11 119.0(19) . . ?
C14A N3 C12A 113(2) . . ?
C11 N3 C12A 99.6(16) . . ?
C14B N3 C12B 115(2) . . ?
C11 N3 C12B 117.8(16) . . ?
C14B N3 Cr3 101.9(15) . . ?
C14A N3 Cr3 106.9(15) . . ?
C11 N3 Cr3 114.4(10) . . ?
C12A N3 Cr3 103.0(13) . . ?
C12B N3 Cr3 107.3(13) . . ?
C5B O5 Cr1 110.5(13) . . ?
C5A O5 Cr1 113.2(12) . . ?
C5B O5 Dy1 138.1(13) . . ?
C5A O5 Dy1 144.7(13) . . ?
Cr1 O5 Dy1 101.7(3) . . ?
C3B O6 Cr1 113.1(13) . . ?
C3A O6 Cr1 113.0(13) . . ?
C3B O6 Dy2 143.7(13) . . ?
C3A O6 Dy2 137.8(13) . . ?
Cr1 O6 Dy2 102.6(3) . . ?
C10A O7 Cr2 112.0(12) . . ?
C10B O7 Cr2 109.5(12) . . ?
C10A O7 Dy2 146.5(12) . . ?
C10B O7 Dy2 138.8(12) . . ?
Cr2 O7 Dy2 101.4(3) . . ?
C8A O8 Cr2 112.3(13) . . ?
C8B O8 Cr2 112.6(12) . . ?
C8A O8 Dy3 136.4(14) . . ?
C8B O8 Dy3 144.5(13) . . ?
Cr2 O8 Dy3 101.9(3) . . ?
C15B O9 Cr3 112.6(13) . . ?
C15A O9 Cr3 112.4(13) . . ?
C15B O9 Dy3 141.6(14) . . ?
C15A O9 Dy3 144.1(13) . . ?
Cr3 O9 Dy3 101.2(3) . . ?
C13B O10 Cr3 113.4(16) . . ?
C13A O10 Cr3 111.3(16) . . ?
C13B O10 Dy1 144.6(15) . . ?
C13A O10 Dy1 137.4(17) . . ?
Cr3 O10 Dy1 101.4(3) . . ?
C16 O11 Cr1 126.0(8) . . ?
C16 O12 Dy2 135.8(8) . . ?
C21 O13 Dy2 135.2(8) . . ?
C21 O14 Cr2 126.6(8) . . ?
C26 O15 Cr2 128.0(7) . . ?
C26 O16 Dy3 135.9(8) . . ?
C31 O17 Dy3 134.6(8) . . ?
C31 O18 Cr3 126.2(7) . . ?
C36 O19 Cr3 126.1(8) . . ?
C36 O20 Dy1 136.0(9) . . ?
C41 O21 Dy1 135.6(9) . . ?
C41 O22 Cr1 125.3(8) . . ?
C51 O23 Dy2 133.9(8) . . ?
C46 O25 Dy3 134.8(7) . . ?
O2 Cr1 O6 86.0(3) . . ?
O2 Cr1 O5 87.3(3) . . ?
O6 Cr1 O5 92.0(4) . . ?
O2 Cr1 O11 95.5(3) . . ?
O6 Cr1 O11 90.0(4) . . ?
O5 Cr1 O11 176.7(3) . . ?
O2 Cr1 O22 96.0(3) . . ?
O6 Cr1 O22 177.2(4) . . ?
O5 Cr1 O22 90.1(4) . . ?
O11 Cr1 O22 87.8(4) . . ?
O2 Cr1 N1 166.3(4) . . ?
O6 Cr1 N1 84.0(4) . . ?
O5 Cr1 N1 83.8(4) . . ?
O11 Cr1 N1 93.8(4) . . ?
O22 Cr1 N1 94.3(4) . . ?
O2 Cr1 Dy1 45.3(2) . . ?
O6 Cr1 Dy1 96.5(2) . . ?
O5 Cr1 Dy1 43.1(2) . . ?
O11 Cr1 Dy1 139.2(3) . . ?
O22 Cr1 Dy1 86.2(2) . . ?
N1 Cr1 Dy1 126.9(3) . . ?
O2 Cr1 Dy2 44.2(2) . . ?
O6 Cr1 Dy2 42.9(2) . . ?
O5 Cr1 Dy2 97.3(2) . . ?
O11 Cr1 Dy2 85.9(2) . . ?
O22 Cr1 Dy2 138.6(3) . . ?
N1 Cr1 Dy2 126.9(4) . . ?
Dy1 Cr1 Dy2 72.63(4) . . ?
O3 Cr2 O8 87.5(3) . . ?
O3 Cr2 O7 87.3(3) . . ?
O8 Cr2 O7 92.4(3) . . ?
O3 Cr2 O14 94.6(3) . . ?
O8 Cr2 O14 176.0(4) . . ?
O7 Cr2 O14 91.1(4) . . ?
O3 Cr2 O15 93.9(3) . . ?
O8 Cr2 O15 90.2(3) . . ?
O7 Cr2 O15 177.2(3) . . ?
O14 Cr2 O15 86.3(3) . . ?
O3 Cr2 N2 167.8(4) . . ?
O8 Cr2 N2 83.7(3) . . ?
O7 Cr2 N2 84.6(4) . . ?
O14 Cr2 N2 94.7(4) . . ?
O15 Cr2 N2 94.6(4) . . ?
O3 Cr2 Dy2 45.3(2) . . ?
O8 Cr2 Dy2 98.4(2) . . ?
O7 Cr2 Dy2 43.3(2) . . ?
O14 Cr2 Dy2 85.4(3) . . ?
O15 Cr2 Dy2 137.3(3) . . ?
N2 Cr2 Dy2 127.8(3) . . ?
O3 Cr2 Dy3 45.6(2) . . ?
O8 Cr2 Dy3 43.0(2) . . ?
O7 Cr2 Dy3 97.5(2) . . ?
O14 Cr2 Dy3 138.3(3) . . ?
O15 Cr2 Dy3 85.2(2) . . ?
N2 Cr2 Dy3 126.6(3) . . ?
Dy2 Cr2 Dy3 73.96(4) . . ?
O4 Cr3 O9 87.0(3) . . ?
O4 Cr3 O19 94.7(3) . . ?
O9 Cr3 O19 177.5(4) . . ?
O4 Cr3 O10 88.0(3) . . ?
O9 Cr3 O10 91.2(4) . . ?
O19 Cr3 O10 90.7(4) . . ?
O4 Cr3 O18 95.4(3) . . ?
O9 Cr3 O18 90.1(4) . . ?
O19 Cr3 O18 87.9(4) . . ?
O10 Cr3 O18 176.4(3) . . ?
O4 Cr3 N3 167.2(4) . . ?
O9 Cr3 N3 83.9(4) . . ?
O19 Cr3 N3 94.8(5) . . ?
O10 Cr3 N3 83.3(4) . . ?
O18 Cr3 N3 93.5(4) . . ?
O4 Cr3 Dy1 46.0(2) . . ?
O9 Cr3 Dy1 96.6(2) . . ?
O19 Cr3 Dy1 85.9(3) . . ?
O10 Cr3 Dy1 43.0(2) . . ?
O18 Cr3 Dy1 140.0(3) . . ?
N3 Cr3 Dy1 126.3(4) . . ?
O4 Cr3 Dy3 44.6(2) . . ?
O9 Cr3 Dy3 43.6(2) . . ?
O19 Cr3 Dy3 137.6(3) . . ?
O10 Cr3 Dy3 97.5(2) . . ?
O18 Cr3 Dy3 85.7(2) . . ?
N3 Cr3 Dy3 127.4(4) . . ?
Dy1 Cr3 Dy3 73.02(4) . . ?
O7 Dy2 O6 81.4(3) . . ?
O7 Dy2 O23 139.4(3) . . ?
O6 Dy2 O23 139.2(3) . . ?
O7 Dy2 O2 138.6(3) . . ?
O6 Dy2 O2 68.3(3) . . ?
O23 Dy2 O2 76.4(3) . . ?
O7 Dy2 O13 74.1(3) . . ?
O6 Dy2 O13 119.4(3) . . ?
O23 Dy2 O13 80.0(3) . . ?
O2 Dy2 O13 145.5(3) . . ?
O7 Dy2 O3 69.7(2) . . ?
O6 Dy2 O3 140.7(3) . . ?
O23 Dy2 O3 74.7(3) . . ?
O2 Dy2 O3 118.4(3) . . ?
O13 Dy2 O3 78.2(3) . . ?
O7 Dy2 O1 80.4(3) . . ?
O6 Dy2 O1 82.2(3) . . ?
O23 Dy2 O1 103.7(3) . . ?
O2 Dy2 O1 68.5(2) . . ?
O13 Dy2 O1 142.6(3) . . ?
O3 Dy2 O1 67.5(2) . . ?
O7 Dy2 O12 122.7(3) . . ?
O6 Dy2 O12 73.5(3) . . ?
O23 Dy2 O12 78.5(3) . . ?
O2 Dy2 O12 75.7(3) . . ?
O13 Dy2 O12 75.2(3) . . ?
O3 Dy2 O12 144.9(3) . . ?
O1 Dy2 O12 142.2(3) . . ?
O7 Dy2 Cr2 35.30(18) . . ?
O6 Dy2 Cr2 115.2(2) . . ?
O23 Dy2 Cr2 105.4(2) . . ?
O2 Dy2 Cr2 144.06(17) . . ?
O13 Dy2 Cr2 66.9(2) . . ?
O3 Dy2 Cr2 35.38(18) . . ?
O1 Dy2 Cr2 76.5(2) . . ?
O12 Dy2 Cr2 140.2(2) . . ?
O7 Dy2 Cr1 114.04(19) . . ?
O6 Dy2 Cr1 34.5(2) . . ?
O23 Dy2 Cr1 106.2(2) . . ?
O2 Dy2 Cr1 34.61(18) . . ?
O13 Dy2 Cr1 137.6(2) . . ?
O3 Dy2 Cr1 144.22(17) . . ?
O1 Dy2 Cr1 77.9(2) . . ?
O12 Dy2 Cr1 65.59(19) . . ?
Cr2 Dy2 Cr1 143.07(4) . . ?
O7 Dy2 Dy1 112.04(19) . . ?
O6 Dy2 Dy1 75.08(19) . . ?
O23 Dy2 Dy1 87.43(19) . . ?
O2 Dy2 Dy1 34.34(16) . . ?
O13 Dy2 Dy1 165.4(2) . . ?
O3 Dy2 Dy1 91.34(17) . . ?
O1 Dy2 Dy1 34.34(19) . . ?
O12 Dy2 Dy1 109.8(2) . . ?
Cr2 Dy2 Dy1 109.92(4) . . ?
Cr1 Dy2 Dy1 53.47(3) . . ?
O7 Dy2 Dy3 75.02(19) . . ?
O6 Dy2 Dy3 114.2(2) . . ?
O23 Dy2 Dy3 86.2(2) . . ?
O2 Dy2 Dy3 91.90(17) . . ?
O13 Dy2 Dy3 111.4(2) . . ?
O3 Dy2 Dy3 33.67(17) . . ?
O1 Dy2 Dy3 34.10(19) . . ?
O12 Dy2 Dy3 162.2(2) . . ?
Cr2 Dy2 Dy3 53.06(3) . . ?
Cr1 Dy2 Dy3 110.85(3) . . ?
Dy1 Dy2 Dy3 59.86(2) . . ?
O8 Dy3 O9 80.2(3) . . ?
O8 Dy3 O25 139.8(3) . . ?
O9 Dy3 O25 139.9(3) . . ?
O8 Dy3 O4 139.5(3) . . ?
O9 Dy3 O4 69.0(3) . . ?
O25 Dy3 O4 75.9(3) . . ?
O8 Dy3 O17 119.3(3) . . ?
O9 Dy3 O17 73.7(3) . . ?
O25 Dy3 O17 80.2(3) . . ?
O4 Dy3 O17 77.2(3) . . ?
O8 Dy3 O16 74.4(3) . . ?
O9 Dy3 O16 122.8(3) . . ?
O25 Dy3 O16 77.7(3) . . ?
O4 Dy3 O16 144.9(3) . . ?
O17 Dy3 O16 75.8(3) . . ?
O8 Dy3 O3 69.7(2) . . ?
O9 Dy3 O3 138.4(3) . . ?
O25 Dy3 O3 76.0(3) . . ?
O4 Dy3 O3 118.5(3) . . ?
O17 Dy3 O3 146.5(3) . . ?
O16 Dy3 O3 76.3(3) . . ?
O8 Dy3 O1 81.3(3) . . ?
O9 Dy3 O1 80.9(3) . . ?
O25 Dy3 O1 104.2(3) . . ?
O4 Dy3 O1 68.6(2) . . ?
O17 Dy3 O1 142.9(3) . . ?
O16 Dy3 O1 141.3(3) . . ?
O3 Dy3 O1 67.1(2) . . ?
O8 Dy3 Cr2 35.08(18) . . ?
O9 Dy3 Cr2 113.2(2) . . ?
O25 Dy3 Cr2 106.5(2) . . ?
O4 Dy3 Cr2 144.05(18) . . ?
O17 Dy3 Cr2 138.8(2) . . ?
O16 Dy3 Cr2 66.55(19) . . ?
O3 Dy3 Cr2 35.36(18) . . ?
O1 Dy3 Cr2 76.21(18) . . ?
O8 Dy3 Cr3 113.91(19) . . ?
O9 Dy3 Cr3 35.2(2) . . ?
O25 Dy3 Cr3 106.10(19) . . ?
O4 Dy3 Cr3 34.67(18) . . ?
O17 Dy3 Cr3 66.4(2) . . ?
O16 Dy3 Cr3 140.3(2) . . ?
O3 Dy3 Cr3 143.33(18) . . ?
O1 Dy3 Cr3 77.23(18) . . ?
Cr2 Dy3 Cr3 141.92(5) . . ?
O8 Dy3 Dy1 113.0(2) . . ?
O9 Dy3 Dy1 74.9(2) . . ?
O25 Dy3 Dy1 87.4(2) . . ?
O4 Dy3 Dy1 34.72(18) . . ?
O17 Dy3 Dy1 111.4(2) . . ?
O16 Dy3 Dy1 162.2(2) . . ?
O3 Dy3 Dy1 90.83(18) . . ?
O1 Dy3 Dy1 34.19(19) . . ?
Cr2 Dy3 Dy1 109.50(4) . . ?
Cr3 Dy3 Dy1 53.32(4) . . ?
O8 Dy3 Dy2 75.62(19) . . ?
O9 Dy3 Dy2 112.3(2) . . ?
O25 Dy3 Dy2 87.3(2) . . ?
O4 Dy3 Dy2 92.03(18) . . ?
O17 Dy3 Dy2 165.1(2) . . ?
O16 Dy3 Dy2 109.57(19) . . ?
O3 Dy3 Dy2 33.50(17) . . ?
O1 Dy3 Dy2 33.83(17) . . ?
Cr2 Dy3 Dy2 52.98(3) . . ?
Cr3 Dy3 Dy2 110.06(4) . . ?
Dy1 Dy3 Dy2 59.499(15) . . ?
O10 Dy1 O5 81.4(3) . . ?
O10 Dy1 O20 75.4(3) . . ?
O5 Dy1 O20 122.0(3) . . ?
O10 Dy1 O21 121.4(3) . . ?
O5 Dy1 O21 74.3(3) . . ?
O20 Dy1 O21 74.1(3) . . ?
O10 Dy1 O27 139.6(3) . . ?
O5 Dy1 O27 138.9(3) . . ?
O20 Dy1 O27 80.9(3) . . ?
O21 Dy1 O27 81.5(3) . . ?
O10 Dy1 O1 82.6(3) . . ?
O5 Dy1 O1 83.4(3) . . ?
O20 Dy1 O1 142.4(3) . . ?
O21 Dy1 O1 143.2(3) . . ?
O27 Dy1 O1 97.7(3) . . ?
O10 Dy1 O2 140.4(3) . . ?
O5 Dy1 O2 69.4(2) . . ?
O20 Dy1 O2 143.0(3) . . ?
O21 Dy1 O2 76.5(3) . . ?
O27 Dy1 O2 73.0(2) . . ?
O1 Dy1 O2 68.3(2) . . ?
O10 Dy1 O4 69.9(2) . . ?
O5 Dy1 O4 141.6(3) . . ?
O20 Dy1 O4 75.4(3) . . ?
O21 Dy1 O4 142.7(3) . . ?
O27 Dy1 O4 72.8(3) . . ?
O1 Dy1 O4 68.5(2) . . ?
O2 Dy1 O4 119.3(3) . . ?
O10 Dy1 Cr3 35.57(19) . . ?
O5 Dy1 Cr3 115.5(2) . . ?
O20 Dy1 Cr3 66.5(2) . . ?
O21 Dy1 Cr3 138.3(2) . . ?
O27 Dy1 Cr3 104.72(19) . . ?
O1 Dy1 Cr3 77.88(19) . . ?
O2 Dy1 Cr3 145.20(18) . . ?
O4 Dy1 Cr3 35.07(17) . . ?
O10 Dy1 Cr1 114.93(19) . . ?
O5 Dy1 Cr1 35.15(18) . . ?
O20 Dy1 Cr1 138.6(2) . . ?
O21 Dy1 Cr1 66.4(2) . . ?
O27 Dy1 Cr1 104.50(19) . . ?
O1 Dy1 Cr1 78.4(2) . . ?
O2 Dy1 Cr1 35.02(18) . . ?
O4 Dy1 Cr1 145.85(17) . . ?
Cr3 Dy1 Cr1 144.36(5) . . ?
O10 Dy1 Dy2 114.5(2) . . ?
O5 Dy1 Dy2 76.39(18) . . ?
O20 Dy1 Dy2 161.2(2) . . ?
O21 Dy1 Dy2 110.3(2) . . ?
O27 Dy1 Dy2 81.70(19) . . ?
O1 Dy1 Dy2 34.53(18) . . ?
O2 Dy1 Dy2 33.98(18) . . ?
O4 Dy1 Dy2 92.59(17) . . ?
Cr3 Dy1 Dy2 111.46(4) . . ?
Cr1 Dy1 Dy2 53.90(4) . . ?
O10 Dy1 Dy3 76.42(19) . . ?
O5 Dy1 Dy3 115.6(2) . . ?
O20 Dy1 Dy3 109.4(2) . . ?
O21 Dy1 Dy3 161.7(2) . . ?
O27 Dy1 Dy3 81.4(2) . . ?
O1 Dy1 Dy3 34.7(2) . . ?
O2 Dy1 Dy3 92.32(18) . . ?
O4 Dy1 Dy3 34.12(17) . . ?
Cr3 Dy1 Dy3 53.66(3) . . ?
Cr1 Dy1 Dy3 112.00(4) . . ?
Dy2 Dy1 Dy3 60.64(2) . . ?
Dy1 O1 Dy2 111.1(3) . . ?
Dy1 O1 Dy3 111.2(3) . . ?
Dy2 O1 Dy3 112.1(3) . . ?
Cr1 O2 Dy2 101.2(3) . . ?
Cr1 O2 Dy1 99.7(3) . . ?
Dy2 O2 Dy1 111.7(3) . . ?
Cr2 O3 Dy2 99.3(3) . . ?
Cr2 O3 Dy3 99.1(3) . . ?
Dy2 O3 Dy3 112.8(3) . . ?
Cr3 O4 Dy3 100.8(3) . . ?
Cr3 O4 Dy1 98.9(3) . . ?
Dy3 O4 Dy1 111.2(3) . . ?

loop_
_geom_bond_atom_site_label_1
_geom_bond_atom_site_label_2
_geom_bond_distance
_geom_bond_site_symmetry_2
_geom_bond_publ_flag
C1 N1 1.47(2) . ?
C2A C3A 1.45(4) . ?
C2A N1 1.45(2) . ?
C3A O6 1.41(2) . ?
C4A C5A 1.40(4) . ?
C4A N1 1.49(2) . ?
C5A O5 1.38(2) . ?
C2B C3B 1.38(4) . ?
C2B N1 1.45(2) . ?
C3B O6 1.41(2) . ?
C4B C5B 1.39(4) . ?
C4B N1 1.50(2) . ?
C5B O5 1.38(2) . ?
C6 N2 1.478(16) . ?
C7A C8A 1.43(4) . ?
C7A N2 1.46(2) . ?
C8A O8 1.36(2) . ?
C9A C10A 1.36(4) . ?
C9A N2 1.52(2) . ?
C10A O7 1.38(2) . ?
C7B N2 1.45(2) . ?
C7B C8B 1.47(4) . ?
C8B O8 1.37(2) . ?
C9B C10B 1.38(4) . ?
C9B N2 1.52(2) . ?
C10B O7 1.40(2) . ?
C11 N3 1.486(19) . ?
C12A C13A 1.42(4) . ?
C12A N3 1.50(2) . ?
C13A O10 1.35(2) . ?
C14A C15A 1.44(4) . ?
C14A N3 1.48(3) . ?
C15A O9 1.44(2) . ?
C12B C13B 1.40(4) . ?
C12B N3 1.50(2) . ?
C13B O10 1.35(2) . ?
C14B N3 1.47(3) . ?
C14B C15B 1.49(4) . ?
C15B O9 1.42(2) . ?
C16 O12 1.226(15) . ?
C16 O11 1.278(14) . ?
C16 C17 1.548(18) . ?
C17 C18A 1.48(3) . ?
C17 C18B 1.48(3) . ?
C17 C20B 1.50(3) . ?
C17 C20A 1.53(3) . ?
C17 C19A 1.55(3) . ?
C17 C19B 1.56(3) . ?
C21 O13 1.231(14) . ?
C21 O14 1.284(15) . ?
C21 C22 1.532(17) . ?
C22 C25A 1.48(3) . ?
C22 C25B 1.49(3) . ?
C22 C24B 1.51(3) . ?
C22 C24A 1.53(3) . ?
C22 C23A 1.53(3) . ?
C22 C23B 1.54(3) . ?
C26 O16 1.246(13) . ?
C26 O15 1.262(14) . ?
C26 C27 1.518(17) . ?
C27 C30B 1.50(3) . ?
C27 C30A 1.50(3) . ?
C27 C29A 1.53(3) . ?
C27 C29B 1.55(3) . ?
C27 C28B 1.56(3) . ?
C27 C28A 1.57(3) . ?
C31 O17 1.256(14) . ?
C31 O18 1.265(15) . ?
C31 C32 1.540(19) . ?
C32 C34B 1.47(3) . ?
C32 C34A 1.48(3) . ?
C32 C33B 1.55(3) . ?
C32 C33A 1.56(3) . ?
C32 C35A 1.67(4) . ?
C32 C35B 1.68(4) . ?
C36 O20 1.259(15) . ?
C36 O19 1.282(17) . ?
C36 C37 1.52(2) . ?
C37 C39B 1.45(3) . ?
C37 C39A 1.48(3) . ?
C37 C38A 1.55(4) . ?
C37 C40B 1.56(3) . ?
C37 C38B 1.56(4) . ?
C37 C40A 1.57(3) . ?
C41 O21 1.252(15) . ?
C41 O22 1.284(15) . ?
C41 C42 1.534(18) . ?
C42 C43B 1.52(3) . ?
C42 C43A 1.52(3) . ?
C42 C45B 1.56(3) . ?
C42 C44A 1.56(3) . ?
C42 C44B 1.57(3) . ?
C42 C45A 1.57(3) . ?
C46 O26 1.243(15) . ?
C46 O25 1.260(15) . ?
C46 C47 1.559(17) . ?
C47 C49B 1.46(3) . ?
C47 C49A 1.46(3) . ?
C47 C50A 1.49(3) . ?
C47 C50B 1.50(3) . ?
C47 C48B 1.62(3) . ?
C47 C48A 1.62(3) . ?
C51 O24 1.226(15) . ?
C51 O23 1.260(14) . ?
C51 C52 1.550(15) . ?
C52 C54 1.49(2) . ?
C52 C55 1.51(2) . ?
C52 C53 1.52(2) . ?
N1 Cr1 2.093(10) . ?
N2 Cr2 2.082(10) . ?
N3 Cr3 2.104(11) . ?
O5 Cr1 1.957(8) . ?
O5 Dy1 2.323(8) . ?
O6 Cr1 1.943(8) . ?
O6 Dy2 2.334(8) . ?
O7 Cr2 1.958(8) . ?
O7 Dy2 2.323(8) . ?
O8 Cr2 1.953(7) . ?
O8 Dy3 2.316(7) . ?
O9 Cr3 1.964(8) . ?
O9 Dy3 2.349(7) . ?
O10 Cr3 1.973(8) . ?
O10 Dy1 2.316(7) . ?
O11 Cr1 1.976(8) . ?
O12 Dy2 2.406(8) . ?
O13 Dy2 2.385(7) . ?
O14 Cr2 1.980(8) . ?
O15 Cr2 1.984(9) . ?
O16 Dy3 2.388(7) . ?
O17 Dy3 2.388(8) . ?
O18 Cr3 1.978(8) . ?
O19 Cr3 1.973(9) . ?
O20 Dy1 2.359(8) . ?
O21 Dy1 2.370(9) . ?
O22 Cr1 1.979(9) . ?
O23 Dy2 2.353(8) . ?
O25 Dy3 2.354(8) . ?
Cr1 O2 1.937(7) . ?
Cr1 Dy1 3.3273(19) . ?
Cr1 Dy2 3.345(2) . ?
Cr2 O3 1.948(7) . ?
Cr2 Dy2 3.3208(19) . ?
Cr2 Dy3 3.3247(19) . ?
Cr3 O4 1.934(7) . ?
Cr3 Dy1 3.326(2) . ?
Cr3 Dy3 3.3407(19) . ?
Dy2 O2 2.377(7) . ?
Dy2 O3 2.394(7) . ?
Dy2 O1 2.401(7) . ?
Dy2 Dy1 3.9519(11) . ?
Dy2 Dy3 3.9974(13) . ?
Dy3 O4 2.386(7) . ?
Dy3 O3 2.405(7) . ?
Dy3 O1 2.418(8) . ?
Dy3 Dy1 3.9665(12) . ?
Dy1 O27 2.377(7) . ?
Dy1 O1 2.390(8) . ?
Dy1 O2 2.399(7) . ?
Dy1 O4 2.422(8) . ?
